data_4323171
loop_
_publ_author_name
'Jacqueline M. McInnes'
'Daniel Swallow'
'Alexander J. Blake'
'Philip Mountford'

_publ_contact_author
;
 Dr P. Mountford           
 Department of Chemistry
 The University of Nottingham
 University Park
 Nottingham
 NG7 2RD
;
_publ_contact_author_email Philip.Mountford@nott.ac.uk
_publ_contact_author_fax '+44 115 951 3563'
_publ_contact_author_phone '+44 115 951 3513'
_publ_section_title
;
 Titanium Imido Complexes with Tetradentate Schiff Base Ligands
;
_journal_name_full 'Inorganic Chemistry'
_journal_page_first 5970
_journal_page_last 5977
_journal_paper_doi 10.1021/ic9806986
_journal_volume 37
_journal_year 1998
_chemical_compound_source
;
 Na2[Et2salen] + [Ti(N-2,6-C6H3Me2)Cl2(py)3]
;
_chemical_formula_moiety ' C28 H31 N3 O2 Ti'
_chemical_formula_sum 'C28 H31 N3 O2 Ti'
_chemical_formula_weight 489.46
_chemical_melting_point ?
_chemical_name_systematic
;
 [Ti(N-2,6-C6H3Me2)(Et2salen)]
;
_space_group_IT_number 2
_symmetry_cell_setting triclinic
_symmetry_space_group_name_Hall '-P 1'
_symmetry_space_group_name_H-M 'P -1'
_atom_sites_solution_hydrogens 'Fourier difference syntheses'
_atom_sites_solution_primary direct
_cell_angle_alpha 90.352(12)
_cell_angle_beta 102.59(2)
_cell_angle_gamma 104.96(2)
_cell_formula_units_Z 4
_cell_length_a 12.216(4)
_cell_length_b 12.312(11)
_cell_length_c 17.246(2)
_cell_measurement_reflns_used 41
_cell_measurement_temperature 150(1)
_cell_measurement_theta_max 17.2
_cell_measurement_theta_min 12.6
_cell_volume 2440(2)
_computing_cell_refinement 'STADI4 (Stoe & Cie 1995a)'
_computing_data_collection 'STADI4 (Stoe & Cie 1995a)'
_computing_data_reduction
;
X-RED (Stoe & Cie, 1995b)
CRYSTALS (Watkin et al, 1996)
;
_computing_molecular_graphics 'CAMERON (Watkin, Prout and Pearce, 1996)'
_computing_publication_material
;
CRYSTALS Issue 10 (Watkin et al, 1996)
;
_computing_structure_refinement
;
CRYSTALS Issue 10 (Watkin et al, 1996)
;
_computing_structure_solution 'SIR92 (Altomare, et al, 1994)'
_diffrn_ambient_temperature 150(1)
_diffrn_measurement_device 'STOE STADI4 4-circle diffractometer '
_diffrn_measurement_method
; Scan width (omega) = 1.20 - 1.64, scan ratio theta:omega = 1.00
  I(Net) and sigma(I) from profile fitting (Clegg, 1981)
;
_diffrn_radiation_collimation '0.8 mm'
_diffrn_radiation_detector 'NaI(Tl) scintillation counter'
_diffrn_radiation_monochromator 'planar graphite'
_diffrn_radiation_polarisn_norm 90
_diffrn_radiation_source 'fine-focus sealed tube'
_diffrn_radiation_type 'Mo K\a'
_diffrn_radiation_wavelength 0.71073
_diffrn_reflns_av_R_equivalents 0.03
_diffrn_reflns_av_sigmaI/netI 0.0520
_diffrn_reflns_limit_h_max 14
_diffrn_reflns_limit_h_min -14
_diffrn_reflns_limit_k_max 14
_diffrn_reflns_limit_k_min -14
_diffrn_reflns_limit_l_max 20
_diffrn_reflns_limit_l_min -6
_diffrn_reflns_number 8617
_diffrn_reflns_theta_max 25.02
_diffrn_reflns_theta_min 2.58
_diffrn_standards_decay_% 'variation +/- 6.1'
_diffrn_standards_interval_time 60
_diffrn_standards_number 3
_exptl_absorpt_coefficient_mu 0.381
_exptl_absorpt_correction_T_max 0.9332
_exptl_absorpt_correction_T_min 0.8531
_exptl_absorpt_correction_type integration
_exptl_crystal_colour orange
_exptl_crystal_density_diffrn 1.33
_exptl_crystal_density_meas ?
_exptl_crystal_description 'irregular tablet'
_exptl_crystal_F_000 1032
_exptl_crystal_size_max 0.58
_exptl_crystal_size_mid 0.33
_exptl_crystal_size_min 0.19
_refine_diff_density_max 0.49
_refine_diff_density_min -0.66
_refine_ls_abs_structure_Flack none
_refine_ls_extinction_coef none
_refine_ls_extinction_method none
_refine_ls_goodness_of_fit_obs 1.0641
_refine_ls_hydrogen_treatment 'riding model'
_refine_ls_matrix_type blocked
_refine_ls_number_parameters 614
_refine_ls_number_reflns 7011
_refine_ls_number_restraints 0
_refine_ls_R_factor_obs 0.0514
_refine_ls_shift/esd_max 0.020629
_refine_ls_structure_factor_coef F
_refine_ls_weighting_scheme 'Chebychev polynomial'
_refine_ls_wR_factor_obs 0.0664
_reflns_limit_h_max 13
_reflns_limit_h_min -14
_reflns_limit_k_max 14
_reflns_limit_k_min -14
_reflns_limit_l_max 20
_reflns_limit_l_min 0
_reflns_number_observed 7011
_reflns_number_total 8607
_reflns_observed_criterion >2.00\s(I)
_cod_data_source_file ic9806986_2.cif
_cod_data_source_block COMPOUND_3
_cod_depositor_comments
;
The following automatic conversions were performed:

'_chemical_melting_point' value 'not measured' was changed to '?' -
the value is undefined or not given.

Automatic conversion script
Id: cif_fix_values 1673 2011-04-08 12:14:43Z adriana 

The following automatic conversions were performed:

'_exptl_crystal_density_meas' value 'not measured' was changed to '?'
- the value is perceived as not measured.

Automatic conversion script
Id: cif_fix_values 3008 2015-01-20 13:52:24Z robertas 

The following automatic conversions were performed:

'_atom_sites_solution_primary' value 'direct methods' was changed to
'direct'.

Automatic conversion script
Id: cif_fix_values 6452 2018-10-05 10:23:21Z andrius 
;
_cod_original_cell_volume 2440.3(8)
_cod_original_formula_sum ' C28 H31 N3 O2 Ti'
_cod_database_code 4323171

loop_
_symmetry_equiv_pos_as_xyz
x,y,z
-x,-y,-z

loop_
_atom_site_aniso_label
_atom_site_aniso_U_11
_atom_site_aniso_U_22
_atom_site_aniso_U_33
_atom_site_aniso_U_23
_atom_site_aniso_U_13
_atom_site_aniso_U_12
Ti1 0.0261(2) 0.0179(2) 0.0198(2) 0.0010(2) 0.0036(2) 0.0058(2)
N1 0.030(1) 0.023(1) 0.026(1) 0.0021(9) 0.0044(9) 0.0065(9)
N2 0.034(1) 0.020(1) 0.024(1) 0.0008(8) 0.0061(9) 0.0087(9)
N3 0.033(1) 0.020(1) 0.020(1) 0.0015(8) 0.0015(9) 0.0067(9)
O1 0.028(1) 0.0195(9) 0.037(1) 0.0004(7) 0.0072(8) 0.0067(7)
O2 0.036(1) 0.0223(9) 0.0227(9) 0.0006(7) 0.0081(8) 0.0071(8)
C1 0.032(1) 0.016(1) 0.025(1) 0.002(1) 0.002(1) 0.005(1)
C2 0.033(1) 0.022(1) 0.029(1) 0.003(1) 0.002(1) 0.010(1)
C3 0.032(2) 0.032(2) 0.035(2) 0.002(1) -0.004(1) 0.006(1)
C4 0.046(2) 0.035(2) 0.028(1) 0.003(1) -0.007(1) 0.009(1)
C5 0.052(2) 0.026(1) 0.025(1) 0.003(1) 0.004(1) 0.008(1)
C6 0.041(2) 0.020(1) 0.022(1) 0.004(1) 0.005(1) 0.006(1)
C7 0.035(2) 0.042(2) 0.036(2) 0.002(1) 0.008(1) 0.006(1)
C8 0.041(2) 0.034(2) 0.029(1) 0.004(1) 0.010(1) 0.008(1)
C9 0.026(1) 0.026(1) 0.022(1) 0.005(1) 0.003(1) 0.004(1)
C10 0.034(2) 0.026(1) 0.038(2) 0.004(1) 0.008(1) 0.005(1)
C11 0.037(2) 0.030(2) 0.040(2) 0.003(1) 0.008(1) -0.001(1)
C12 0.032(2) 0.042(2) 0.035(2) 0.006(1) 0.009(1) 0.002(1)
C13 0.033(2) 0.039(2) 0.030(1) 0.009(1) 0.012(1) 0.010(1)
C14 0.030(1) 0.030(1) 0.016(1) 0.004(1) 0.004(1) 0.009(1)
C15 0.033(1) 0.027(1) 0.016(1) 0.003(1) 0.005(1) 0.013(1)
C16 0.038(2) 0.035(2) 0.032(1) 0.005(1) 0.011(1) 0.019(1)
C17 0.056(2) 0.055(2) 0.032(2) 0.001(1) 0.017(1) 0.028(2)
C18 0.032(1) 0.027(1) 0.017(1) 0.003(1) 0.002(1) 0.006(1)
C19 0.040(2) 0.036(2) 0.021(1) 0.006(1) 0.005(1) 0.015(1)
C20 0.036(2) 0.047(2) 0.027(1) 0.005(1) 0.008(1) 0.015(1)
C21 0.029(1) 0.054(2) 0.027(1) 0.007(1) 0.006(1) 0.008(1)
C22 0.033(2) 0.036(2) 0.023(1) 0.003(1) 0.002(1) 0.002(1)
C23 0.033(1) 0.031(1) 0.019(1) 0.003(1) 0.003(1) 0.008(1)
C24 0.033(1) 0.023(1) 0.018(1) 0.002(1) -0.003(1) 0.001(1)
C25 0.048(2) 0.023(1) 0.028(1) 0.005(1) 0.006(1) 0.006(1)
C26 0.062(2) 0.024(1) 0.039(2) -0.001(1) 0.012(2) -0.005(1)
C27 0.044(2) 0.018(1) 0.028(1) -0.000(1) 0.008(1) 0.008(1)
C28 0.043(2) 0.019(1) 0.033(1) -0.001(1) 0.010(1) 0.009(1)
Ti101 0.0253(2) 0.0190(2) 0.0248(2) 0.0044(2) 0.0061(2) 0.0063(2)
N101 0.032(1) 0.022(1) 0.028(1) 0.0021(9) 0.0078(9) 0.0079(9)
N102 0.030(1) 0.020(1) 0.026(1) 0.0068(9) 0.0058(9) 0.0091(9)
N103 0.029(1) 0.023(1) 0.024(1) 0.0038(9) 0.0016(9) 0.0073(9)
O101 0.030(1) 0.0226(9) 0.047(1) 0.0119(8) 0.0133(9) 0.0083(8)
O102 0.036(1) 0.026(1) 0.029(1) 0.0076(8) 0.0098(8) 0.0102(8)
C101 0.044(2) 0.020(1) 0.028(1) -0.004(1) -0.000(1) 0.017(1)
C102 0.039(2) 0.028(2) 0.050(2) -0.014(1) -0.008(1) 0.014(1)
C103 0.066(3) 0.051(2) 0.052(2) -0.016(2) -0.024(2) 0.026(2)
C104 0.097(4) 0.048(2) 0.067(3) -0.014(2) -0.042(3) 0.023(2)
C105 0.163(5) 0.038(2) 0.022(2) -0.001(1) 0.000(2) 0.043(3)
C106 0.094(3) 0.025(2) 0.031(2) 0.002(1) 0.014(2) 0.024(2)
C107 0.035(2) 0.046(2) 0.061(2) -0.017(2) 0.013(2) 0.008(1)
C108 0.113(4) 0.043(2) 0.055(2) 0.017(2) 0.055(2) 0.034(2)
C109 0.028(1) 0.023(1) 0.023(1) 0.003(1) 0.006(1) 0.005(1)
C110 0.034(1) 0.026(1) 0.032(1) 0.006(1) 0.010(1) 0.009(1)
C111 0.043(2) 0.029(1) 0.046(2) 0.006(1) 0.017(1) 0.016(1)
C112 0.036(2) 0.035(2) 0.052(2) 0.006(1) 0.017(1) 0.012(1)
C113 0.029(1) 0.030(1) 0.035(1) 0.005(1) 0.010(1) 0.006(1)
C114 0.030(1) 0.025(1) 0.021(1) 0.002(1) 0.004(1) 0.008(1)
C115 0.030(1) 0.020(1) 0.020(1) 0.003(1) 0.004(1) 0.003(1)
C116 0.035(2) 0.024(1) 0.034(2) 0.008(1) 0.012(1) 0.004(1)
C117 0.052(2) 0.039(2) 0.037(2) 0.017(1) 0.018(1) 0.015(1)
C118 0.035(1) 0.027(1) 0.016(1) 0.001(1) 0.002(1) 0.009(1)
C119 0.037(2) 0.027(1) 0.020(1) 0.002(1) 0.003(1) 0.001(1)
C120 0.040(2) 0.033(2) 0.025(1) 0.001(1) 0.007(1) 0.000(1)
C121 0.039(2) 0.043(2) 0.033(2) 0.002(1) 0.015(1) 0.007(1)
C122 0.044(2) 0.037(2) 0.025(1) 0.000(1) 0.008(1) 0.012(1)
C123 0.034(1) 0.029(1) 0.019(1) -0.000(1) 0.002(1) 0.007(1)
C124 0.036(1) 0.026(1) 0.018(1) 0.000(1) 0.000(1) 0.013(1)
C125 0.041(2) 0.029(1) 0.028(1) 0.001(1) 0.008(1) 0.013(1)
C126 0.041(2) 0.038(2) 0.042(2) 0.004(1) 0.008(1) 0.021(1)
C127 0.035(1) 0.018(1) 0.041(2) 0.005(1) 0.006(1) 0.010(1)
C128 0.033(1) 0.022(1) 0.039(2) 0.013(1) 0.007(1) 0.009(1)

loop_
_atom_site_label
_atom_site_fract_x
_atom_site_fract_y
_atom_site_fract_z
_atom_site_U_iso_or_equiv
_atom_site_occupancy
_atom_site_thermal_displace_type
Ti1 0.48943(4) -0.44051(4) 0.83448(3) 0.0215 1.0000 Uani
N1 0.3883(2) -0.4651(2) 0.7449(1) 0.0264 1.0000 Uani
N2 0.6204(2) -0.5105(2) 0.8051(1) 0.0254 1.0000 Uani
N3 0.4469(2) -0.6067(2) 0.8777(1) 0.0253 1.0000 Uani
O1 0.6050(2) -0.3021(1) 0.8379(1) 0.0282 1.0000 Uani
O2 0.4271(2) -0.4007(1) 0.9193(1) 0.0269 1.0000 Uani
C1 0.3091(2) -0.4934(2) 0.6729(2) 0.0255 1.0000 Uani
C2 0.1883(2) -0.5204(2) 0.6703(2) 0.0283 1.0000 Uani
C3 0.1095(3) -0.5514(2) 0.5972(2) 0.0353 1.0000 Uani
C4 0.1469(3) -0.5582(3) 0.5273(2) 0.0387 1.0000 Uani
C5 0.2658(3) -0.5324(2) 0.5305(2) 0.0354 1.0000 Uani
C6 0.3479(3) -0.4998(2) 0.6017(2) 0.0286 1.0000 Uani
C7 0.1471(3) -0.5185(3) 0.7460(2) 0.0385 1.0000 Uani
C8 0.4744(3) -0.4766(3) 0.6033(2) 0.0345 1.0000 Uani
C9 0.7144(2) -0.2676(2) 0.8326(1) 0.0253 1.0000 Uani
C10 0.7684(3) -0.1505(2) 0.8467(2) 0.0330 1.0000 Uani
C11 0.8840(3) -0.1073(3) 0.8441(2) 0.0377 1.0000 Uani
C12 0.9472(3) -0.1789(3) 0.8270(2) 0.0373 1.0000 Uani
C13 0.8956(3) -0.2928(3) 0.8121(2) 0.0334 1.0000 Uani
C14 0.7776(2) -0.3412(2) 0.8151(1) 0.0256 1.0000 Uani
C15 0.7267(2) -0.4641(2) 0.8002(1) 0.0245 1.0000 Uani
C16 0.8020(3) -0.5320(3) 0.7749(2) 0.0327 1.0000 Uani
C17 0.7929(3) -0.5281(3) 0.6852(2) 0.0440 1.0000 Uani
C18 0.3367(2) -0.4560(2) 0.9471(1) 0.0260 1.0000 Uani
C19 0.2687(3) -0.3956(3) 0.9740(2) 0.0319 1.0000 Uani
C20 0.1738(3) -0.4480(3) 1.0031(2) 0.0357 1.0000 Uani
C21 0.1456(3) -0.5640(3) 1.0074(2) 0.0375 1.0000 Uani
C22 0.2136(3) -0.6253(3) 0.9832(2) 0.0328 1.0000 Uani
C23 0.3094(2) -0.5747(2) 0.9515(1) 0.0281 1.0000 Uani
C24 0.3770(2) -0.6447(2) 0.9246(1) 0.0269 1.0000 Uani
C25 0.3604(3) -0.7636(2) 0.9516(2) 0.0339 1.0000 Uani
C26 0.2621(3) -0.8499(3) 0.8931(2) 0.0448 1.0000 Uani
C27 0.5092(3) -0.6821(2) 0.8500(2) 0.0300 1.0000 Uani
C28 0.5640(3) -0.6310(2) 0.7832(2) 0.0315 1.0000 Uani
H31 0.0232(3) -0.5756(2) 0.5956(2) 0.0600 1.0000 Uiso
H41 0.0974(3) -0.5796(3) 0.4720(2) 0.0600 1.0000 Uiso
H51 0.2954(3) -0.5338(2) 0.4854(2) 0.0600 1.0000 Uiso
H71 0.1832(3) -0.4556(3) 0.7828(2) 0.0900 1.0000 Uiso
H72 0.0557(3) -0.5188(3) 0.7323(2) 0.0900 1.0000 Uiso
H73 0.1534(3) -0.5875(3) 0.7753(2) 0.0900 1.0000 Uiso
H81 0.5206(3) -0.4349(3) 0.6526(2) 0.0900 1.0000 Uiso
H82 0.4911(3) -0.5394(3) 0.6017(2) 0.0900 1.0000 Uiso
H83 0.5056(3) -0.4342(3) 0.5597(2) 0.0900 1.0000 Uiso
H101 0.7248(3) -0.0973(2) 0.8610(2) 0.0600 1.0000 Uiso
H111 0.9212(3) -0.0272(3) 0.8580(2) 0.0600 1.0000 Uiso
H121 1.0295(3) -0.1497(3) 0.8239(2) 0.0600 1.0000 Uiso
H131 0.9400(3) -0.3444(3) 0.8017(2) 0.0600 1.0000 Uiso
H161 0.7751(3) -0.6095(3) 0.7870(2) 0.0900 1.0000 Uiso
H162 0.8841(3) -0.5058(3) 0.8040(2) 0.0900 1.0000 Uiso
H171 0.7330(3) -0.5600(3) 0.6628(2) 0.0900 1.0000 Uiso
H172 0.8382(3) -0.5687(3) 0.6690(2) 0.0900 1.0000 Uiso
H173 0.8017(3) -0.4412(3) 0.6694(2) 0.0900 1.0000 Uiso
H191 0.2869(3) -0.3168(3) 0.9696(2) 0.0600 1.0000 Uiso
H201 0.1245(3) -0.4041(3) 1.0200(2) 0.0600 1.0000 Uiso
H211 0.0853(3) -0.5932(3) 1.0290(2) 0.0600 1.0000 Uiso
H221 0.1931(3) -0.7008(3) 0.9908(2) 0.0600 1.0000 Uiso
H251 0.3520(3) -0.7601(2) 1.0107(2) 0.0900 1.0000 Uiso
H252 0.4153(3) -0.7796(2) 0.9570(2) 0.0900 1.0000 Uiso
H261 0.2512(3) -0.9272(3) 0.9125(2) 0.0900 1.0000 Uiso
H262 0.2825(3) -0.8542(3) 0.8455(2) 0.0900 1.0000 Uiso
H263 0.1937(3) -0.8312(3) 0.8911(2) 0.0900 1.0000 Uiso
H271 0.4562(3) -0.7526(2) 0.8262(2) 0.0900 1.0000 Uiso
H272 0.5749(3) -0.6876(2) 0.8955(2) 0.0900 1.0000 Uiso
H281 0.5035(3) -0.6310(2) 0.7344(2) 0.0900 1.0000 Uiso
H282 0.6173(3) -0.6747(2) 0.7690(2) 0.0900 1.0000 Uiso
Ti101 0.52746(4) 0.06827(4) 0.66019(3) 0.0229 1.0000 Uani
N101 0.6260(2) 0.1003(2) 0.7511(1) 0.0269 1.0000 Uani
N102 0.4050(2) -0.0779(2) 0.6865(1) 0.0253 1.0000 Uani
N103 0.5845(2) -0.0660(2) 0.6147(1) 0.0255 1.0000 Uani
O101 0.4041(2) 0.1365(2) 0.6577(1) 0.0323 1.0000 Uani
O102 0.5850(2) 0.1465(2) 0.5757(1) 0.0294 1.0000 Uani
C101 0.7085(3) 0.1253(2) 0.8210(2) 0.0304 1.0000 Uani
C102 0.8260(3) 0.1772(3) 0.8191(2) 0.0410 1.0000 Uani
C103 0.9111(4) 0.2019(3) 0.8901(2) 0.0605 1.0000 Uani
C104 0.8834(5) 0.1753(4) 0.9613(3) 0.0797 1.0000 Uani
C105 0.7698(6) 0.1243(3) 0.9647(2) 0.0746 1.0000 Uani
C106 0.6793(4) 0.0977(3) 0.8947(2) 0.0484 1.0000 Uani
C107 0.8570(3) 0.2023(3) 0.7407(2) 0.0477 1.0000 Uani
C108 0.5578(4) 0.0382(3) 0.8975(2) 0.0620 1.0000 Uani
C109 0.2971(2) 0.1095(2) 0.6681(1) 0.0247 1.0000 Uani
C110 0.2358(2) 0.1924(2) 0.6591(2) 0.0298 1.0000 Uani
C111 0.1234(3) 0.1700(3) 0.6683(2) 0.0372 1.0000 Uani
C112 0.0685(3) 0.0634(3) 0.6872(2) 0.0392 1.0000 Uani
C113 0.1270(2) -0.0195(2) 0.6956(2) 0.0311 1.0000 Uani
C114 0.2416(2) -0.0005(2) 0.6861(1) 0.0253 1.0000 Uani
C115 0.2997(2) -0.0930(2) 0.6957(1) 0.0245 1.0000 Uani
C116 0.2342(3) -0.2033(2) 0.7222(2) 0.0314 1.0000 Uani
C117 0.2574(3) -0.2014(3) 0.8130(2) 0.0412 1.0000 Uani
C118 0.6778(2) 0.1465(2) 0.5479(1) 0.0264 1.0000 Uani
C119 0.7363(3) 0.2467(2) 0.5191(2) 0.0301 1.0000 Uani
C120 0.8349(3) 0.2526(3) 0.4915(2) 0.0345 1.0000 Uani
C121 0.8782(3) 0.1590(3) 0.4902(2) 0.0382 1.0000 Uani
C122 0.8189(3) 0.0586(3) 0.5148(2) 0.0351 1.0000 Uani
C123 0.7183(2) 0.0491(2) 0.5443(2) 0.0283 1.0000 Uani
C124 0.6583(2) -0.0601(2) 0.5702(1) 0.0269 1.0000 Uani
C125 0.6883(3) -0.1647(2) 0.5439(2) 0.0316 1.0000 Uani
C126 0.7876(3) -0.1927(3) 0.6053(2) 0.0381 1.0000 Uani
C127 0.5258(3) -0.1784(2) 0.6373(2) 0.0309 1.0000 Uani
C128 0.4686(3) -0.1653(2) 0.7043(2) 0.0313 1.0000 Uani
H1031 1.0052(4) 0.2417(3) 0.8956(2) 0.0600 1.0000 Uiso
H1041 0.9480(5) 0.2272(4) 0.8474(3) 0.0600 1.0000 Uiso
H1051 0.9695(6) 0.2109(3) 0.9733(2) 0.0600 1.0000 Uiso
H1071 0.8530(3) 0.1473(3) 0.7048(2) 0.0900 1.0000 Uiso
H1072 0.8102(3) 0.2493(3) 0.7105(2) 0.0900 1.0000 Uiso
H1073 0.9499(3) 0.2442(3) 0.7541(2) 0.0900 1.0000 Uiso
H1081 0.5024(4) 0.0429(3) 0.8633(2) 0.0900 1.0000 Uiso
H1082 0.5488(4) -0.0462(3) 0.8895(2) 0.0900 1.0000 Uiso
H1083 0.5236(4) 0.0353(3) 0.9459(2) 0.0900 1.0000 Uiso
H1101 0.2780(2) 0.2740(2) 0.6442(2) 0.0600 1.0000 Uiso
H1111 0.0846(3) 0.2306(3) 0.6638(2) 0.0600 1.0000 Uiso
H1121 -0.0115(3) 0.0476(3) 0.6997(2) 0.0600 1.0000 Uiso
H1131 0.0827(2) -0.0930(2) 0.7099(2) 0.0600 1.0000 Uiso
H1161 0.2670(3) -0.2681(2) 0.6997(2) 0.0900 1.0000 Uiso
H1162 0.1563(3) -0.2199(2) 0.7038(2) 0.0900 1.0000 Uiso
H1171 0.2354(3) -0.1497(3) 0.8304(2) 0.0900 1.0000 Uiso
H1172 0.3371(3) -0.2029(3) 0.8336(2) 0.0900 1.0000 Uiso
H1173 0.1977(3) -0.2773(3) 0.8285(2) 0.0900 1.0000 Uiso
H1191 0.7052(3) 0.3145(2) 0.5200(2) 0.0600 1.0000 Uiso
H1201 0.8748(3) 0.3244(3) 0.4733(2) 0.0600 1.0000 Uiso
H1211 0.9477(3) 0.1636(3) 0.4704(2) 0.0600 1.0000 Uiso
H1221 0.8518(3) -0.0064(3) 0.5123(2) 0.0600 1.0000 Uiso
H1251 0.7146(3) -0.1571(2) 0.4947(2) 0.0900 1.0000 Uiso
H1252 0.6246(3) -0.2189(2) 0.5388(2) 0.0900 1.0000 Uiso
H1261 0.7667(3) -0.2047(3) 0.6577(2) 0.0900 1.0000 Uiso
H1262 0.8602(3) -0.1302(3) 0.6201(2) 0.0900 1.0000 Uiso
H1263 0.8112(3) -0.2552(3) 0.5861(2) 0.0900 1.0000 Uiso
H1271 0.5758(3) -0.2202(2) 0.6513(2) 0.0900 1.0000 Uiso
H1272 0.4633(3) -0.2199(2) 0.5902(2) 0.0900 1.0000 Uiso
H1281 0.5272(3) -0.1387(2) 0.7554(2) 0.0900 1.0000 Uiso
H1282 0.4197(3) -0.2422(2) 0.7109(2) 0.0900 1.0000 Uiso

loop_
_atom_type_symbol
_atom_type_scat_dispersion_real
_atom_type_scat_dispersion_imag
_atom_type_scat_Cromer_Mann_a1
_atom_type_scat_Cromer_Mann_b1
_atom_type_scat_Cromer_Mann_a2
_atom_type_scat_Cromer_Mann_b2
_atom_type_scat_Cromer_Mann_a3
_atom_type_scat_Cromer_Mann_b3
_atom_type_scat_Cromer_Mann_a4
_atom_type_scat_Cromer_Mann_b4
_atom_type_scat_Cromer_Mann_c
_atom_type_scat_source
'C   ' 0.0020 0.0020 2.3100 20.8439 1.0200 10.2075 1.5886 0.5687 0.8650 51.6512 0.2156 International_Tables_Vol_IV_Table_2.2B
'H   ' 0.0000 0.0000 0.4930 10.5109 0.3229 26.1257 0.1402 3.1424 0.0408 57.7997 0.0030 International_Tables_Vol_IV_Table_2.2B
'N   ' 0.0040 0.0030 12.2126 0.0057 3.1322 9.8933 2.0125 28.9975 1.1663 0.5826 -11.5290 International_Tables_Vol_IV_Table_2.2B
'O   ' 0.0080 0.0060 3.0485 13.2771 2.2868 5.7011 1.5463 0.3239 0.8670 32.9089 0.2508 International_Tables_Vol_IV_Table_2.2B
'Ti  ' 0.2480 0.4460 9.7595 7.8508 7.3558 0.5000 1.6991 35.6338 1.9021 116.1050 1.2807 International_Tables_Vol_IV_Table_2.2B

loop_
_exptl_crystal_face_index_h
_exptl_crystal_face_index_k
_exptl_crystal_face_index_l
_exptl_crystal_face_perp_dist
1.00 0.00 0.00 0.0970
-1.00 0.00 0.00 0.0970
0.00 1.00 1.00 0.1950
0.00 -1.00 -1.00 0.1950
0.00 0.00 1.00 0.2330
0.00 0.00 -1.00 0.2330
0.00 1.00 0.00 0.2370

loop_
_geom_angle_atom_site_label_1
_geom_angle_site_symmetry_1
_geom_angle_atom_site_label_2
_geom_angle_site_symmetry_2
_geom_angle_atom_site_label_3
_geom_angle_site_symmetry_3
_geom_angle
_geom_angle_publ_flag
N1 . Ti1 . N2 . 100.7(1) yes
N1 . Ti1 . N3 . 98.9(1) yes
N2 . Ti1 . N3 . 77.97(9) yes
N1 . Ti1 . O1 . 111.3(1) yes
N2 . Ti1 . O1 . 82.83(9) yes
N3 . Ti1 . O1 . 146.73(9) yes
N1 . Ti1 . O2 . 111.9(1) yes
N2 . Ti1 . O2 . 144.62(8) yes
N3 . Ti1 . O2 . 83.68(8) yes
O1 . Ti1 . O2 . 97.17(8) yes
Ti1 . N1 . C1 . 175.3(2) yes
Ti1 . N2 . C15 . 131.7(2) yes
Ti1 . N2 . C28 . 106.0(2) yes
C15 . N2 . C28 . 122.1(2) yes
Ti1 . N3 . C24 . 128.0(2) yes
Ti1 . N3 . C27 . 113.0(2) yes
C24 . N3 . C27 . 119.0(2) yes
Ti1 . O1 . C9 . 138.4(2) yes
Ti1 . O2 . C18 . 130.8(2) yes
N1 . C1 . C2 . 119.9(2) yes
N1 . C1 . C6 . 120.2(2) yes
C2 . C1 . C6 . 119.8(2) yes
C1 . C2 . C3 . 119.1(3) yes
C1 . C2 . C7 . 119.9(2) yes
C3 . C2 . C7 . 121.0(3) yes
C2 . C3 . C4 . 121.4(3) yes
C3 . C4 . C5 . 119.2(3) yes
C4 . C5 . C6 . 121.7(3) yes
C1 . C6 . C5 . 118.8(3) yes
C1 . C6 . C8 . 120.9(2) yes
C5 . C6 . C8 . 120.3(3) yes
O1 . C9 . C10 . 116.9(2) yes
O1 . C9 . C14 . 123.0(2) yes
C10 . C9 . C14 . 120.1(2) yes
C9 . C10 . C11 . 120.8(3) yes
C10 . C11 . C12 . 119.7(3) yes
C11 . C12 . C13 . 120.3(3) yes
C12 . C13 . C14 . 122.0(3) yes
C9 . C14 . C13 . 117.2(3) yes
C9 . C14 . C15 . 122.8(2) yes
C13 . C14 . C15 . 120.0(2) yes
N2 . C15 . C14 . 121.1(2) yes
N2 . C15 . C16 . 121.8(2) yes
C14 . C15 . C16 . 117.0(2) yes
C15 . C16 . C17 . 109.9(2) yes
O2 . C18 . C19 . 119.0(2) yes
O2 . C18 . C23 . 121.4(2) yes
C19 . C18 . C23 . 119.5(3) yes
C18 . C19 . C20 . 121.8(3) yes
C19 . C20 . C21 . 119.4(3) yes
C20 . C21 . C22 . 119.8(3) yes
C21 . C22 . C23 . 122.2(3) yes
C18 . C23 . C22 . 117.2(3) yes
C18 . C23 . C24 . 122.9(2) yes
C22 . C23 . C24 . 119.8(3) yes
N3 . C24 . C23 . 121.3(2) yes
N3 . C24 . C25 . 120.9(3) yes
C23 . C24 . C25 . 117.8(2) yes
C24 . C25 . C26 . 112.3(2) yes
N3 . C27 . C28 . 110.0(2) yes
N2 . C28 . C27 . 108.8(2) yes
N101 . Ti101 . N102 . 100.6(1) yes
N101 . Ti101 . N103 . 99.5(1) yes
N102 . Ti101 . N103 . 78.34(9) yes
N101 . Ti101 . O101 . 110.3(1) yes
N102 . Ti101 . O101 . 83.26(9) yes
N103 . Ti101 . O101 . 147.33(9) yes
N101 . Ti101 . O102 . 113.0(1) yes
N102 . Ti101 . O102 . 143.83(9) yes
N103 . Ti101 . O102 . 83.06(8) yes
O101 . Ti101 . O102 . 96.79(9) yes
Ti101 . N101 . C101 . 177.0(2) yes
Ti101 . N102 . C115 . 131.5(2) yes
Ti101 . N102 . C128 . 106.3(2) yes
C115 . N102 . C128 . 121.9(2) yes
Ti101 . N103 . C124 . 128.7(2) yes
Ti101 . N103 . C127 . 112.9(2) yes
C124 . N103 . C127 . 118.4(2) yes
Ti101 . O101 . C109 . 138.9(2) yes
Ti101 . O102 . C118 . 130.7(2) yes
N101 . C101 . C102 . 119.2(3) yes
N101 . C101 . C106 . 121.1(3) yes
C102 . C101 . C106 . 119.6(3) yes
C101 . C102 . C103 . 119.6(4) yes
C101 . C102 . C107 . 119.3(3) yes
C103 . C102 . C107 . 121.0(3) yes
C102 . C103 . C104 . 121.0(4) yes
C103 . C104 . C105 . 120.4(4) yes
C104 . C105 . C106 . 121.3(4) yes
C101 . C106 . C105 . 118.0(4) yes
C101 . C106 . C108 . 120.4(3) yes
C105 . C106 . C108 . 121.6(4) yes
O101 . C109 . C110 . 118.3(2) yes
O101 . C109 . C114 . 122.3(2) yes
C110 . C109 . C114 . 119.5(2) yes
C109 . C110 . C111 . 121.6(3) yes
C110 . C111 . C112 . 119.6(3) yes
C111 . C112 . C113 . 119.7(3) yes
C112 . C113 . C114 . 122.5(3) yes
C109 . C114 . C113 . 117.2(2) yes
C109 . C114 . C115 . 122.8(2) yes
C113 . C114 . C115 . 120.0(2) yes
N102 . C115 . C114 . 121.3(2) yes
N102 . C115 . C116 . 121.3(2) yes
C114 . C115 . C116 . 117.3(2) yes
C115 . C116 . C117 . 110.7(2) yes
O102 . C118 . C119 . 118.4(2) yes
O102 . C118 . C123 . 122.4(2) yes
C119 . C118 . C123 . 119.1(3) yes
C118 . C119 . C120 . 121.1(3) yes
C119 . C120 . C121 . 120.5(3) yes
C120 . C121 . C122 . 119.2(3) yes
C121 . C122 . C123 . 122.1(3) yes
C118 . C123 . C122 . 117.9(3) yes
C118 . C123 . C124 . 122.1(3) yes
C122 . C123 . C124 . 120.0(3) yes
N103 . C124 . C123 . 121.2(2) yes
N103 . C124 . C125 . 121.3(2) yes
C123 . C124 . C125 . 117.4(2) yes
C124 . C125 . C126 . 112.3(2) yes
N103 . C127 . C128 . 109.9(2) yes
N102 . C128 . C127 . 109.2(2) yes

loop_
_geom_bond_atom_site_label_1
_geom_bond_site_symmetry_1
_geom_bond_atom_site_label_2
_geom_bond_site_symmetry_2
_geom_bond_distance
_geom_bond_publ_flag
Ti1 . N1 . 1.725(2) yes
Ti1 . N2 . 2.149(2) yes
Ti1 . N3 . 2.157(2) yes
Ti1 . O1 . 1.903(2) yes
Ti1 . O2 . 1.906(2) yes
N1 . C1 . 1.376(3) yes
N2 . C15 . 1.299(4) yes
N2 . C28 . 1.473(3) yes
N3 . C24 . 1.304(4) yes
N3 . C27 . 1.478(3) yes
O1 . C9 . 1.317(3) yes
O2 . C18 . 1.326(3) yes
C1 . C2 . 1.416(4) yes
C1 . C6 . 1.419(4) yes
C2 . C3 . 1.392(4) yes
C2 . C7 . 1.499(4) yes
C3 . C4 . 1.388(5) yes
C4 . C5 . 1.393(5) yes
C5 . C6 . 1.387(4) yes
C6 . C8 . 1.492(4) yes
C9 . C10 . 1.417(4) yes
C9 . C14 . 1.404(4) yes
C10 . C11 . 1.385(4) yes
C11 . C12 . 1.381(5) yes
C12 . C13 . 1.378(4) yes
C13 . C14 . 1.423(4) yes
C14 . C15 . 1.476(4) yes
C15 . C16 . 1.518(4) yes
C16 . C17 . 1.529(4) yes
C18 . C19 . 1.393(4) yes
C18 . C23 . 1.419(4) yes
C19 . C20 . 1.372(4) yes
C20 . C21 . 1.387(5) yes
C21 . C22 . 1.381(4) yes
C22 . C23 . 1.402(4) yes
C23 . C24 . 1.472(4) yes
C24 . C25 . 1.517(4) yes
C25 . C26 . 1.545(4) yes
C27 . C28 . 1.517(4) yes
Ti101 . N101 . 1.729(2) yes
Ti101 . N102 . 2.145(2) yes
Ti101 . N103 . 2.157(2) yes
Ti101 . O101 . 1.899(2) yes
Ti101 . O102 . 1.913(2) yes
N101 . C101 . 1.367(4) yes
N102 . C115 . 1.297(4) yes
N102 . C128 . 1.479(3) yes
N103 . C124 . 1.294(4) yes
N103 . C127 . 1.482(3) yes
O101 . C109 . 1.315(3) yes
O102 . C118 . 1.324(3) yes
C101 . C102 . 1.421(5) yes
C101 . C106 . 1.414(4) yes
C102 . C103 . 1.396(5) yes
C102 . C107 . 1.494(5) yes
C103 . C104 . 1.364(7) yes
C104 . C105 . 1.381(8) yes
C105 . C106 . 1.419(6) yes
C106 . C108 . 1.488(6) yes
C109 . C110 . 1.405(4) yes
C109 . C114 . 1.418(4) yes
C110 . C111 . 1.373(4) yes
C111 . C112 . 1.387(4) yes
C112 . C113 . 1.380(4) yes
C113 . C114 . 1.405(4) yes
C114 . C115 . 1.483(4) yes
C115 . C116 . 1.517(4) yes
C116 . C117 . 1.528(4) yes
C118 . C119 . 1.409(4) yes
C118 . C123 . 1.415(4) yes
C119 . C120 . 1.374(4) yes
C120 . C121 . 1.388(5) yes
C121 . C122 . 1.383(4) yes
C122 . C123 . 1.409(4) yes
C123 . C124 . 1.479(4) yes
C124 . C125 . 1.520(4) yes
C125 . C126 . 1.539(4) yes
C127 . C128 . 1.503(4) yes
